data_4075377
loop_
_publ_author_name
'Schr\"oder, Kai'
'Haase, Detlev'
'Saak, Wolfgang'
'L\"utzen, Arne'
'Beckhaus, R\"udiger'
'Wichmann, Silke'
'Schellenberg, J\"urgen'

_publ_section_title
;
 Tetrabenzo[a,c,g,i]fluorenyllithium and
 \h5-Tetrabenzo[a,c,g,i]fluorenyltitanium Complexes
;
_journal_issue 16
_journal_name_full Organometallics
_journal_page_first 3824
_journal_paper_doi 10.1021/om0602613
_journal_volume 25
_journal_year 2006
_chemical_formula_sum 'C45 H49 Li O4'
_chemical_formula_weight 660.78
_chemical_name_systematic
; 
 ? 
;
_space_group_IT_number 2
_symmetry_cell_setting triclinic
_symmetry_space_group_name_Hall '-P 1'
_symmetry_space_group_name_H-M 'P -1'
_atom_sites_solution_hydrogens geom
_atom_sites_solution_primary direct
_atom_sites_solution_secondary difmap
_audit_creation_method SHELXL-97
_cell_angle_alpha 106.810(8)
_cell_angle_beta 96.169(9)
_cell_angle_gamma 105.422(9)
_cell_formula_units_Z 4
_cell_length_a 12.8899(11)
_cell_length_b 17.0343(13)
_cell_length_c 18.0571(13)
_cell_measurement_temperature 153(2)
_cell_volume 3585.0(6)
_computing_cell_refinement 'IPDS (Stoe, 1999)'
_computing_data_collection 'IPDS (Stoe, 1999)'
_computing_data_reduction 'XRED (Sroe, 1997)'
_computing_molecular_graphics 'Ortep-3 for Windows (Farrugia, 1997)'
_computing_publication_material 'SHELX-97 (Sheldrick, 1997)'
_computing_structure_refinement 'SHELXL-97 (Sheldrick, 1997)'
_computing_structure_solution 'SHELXS-97 (Sheldrick, 1990)'
_diffrn_ambient_temperature 153(2)
_diffrn_measured_fraction_theta_full 0.929
_diffrn_measured_fraction_theta_max 0.929
_diffrn_measurement_device_type 'Stoe IPDS'
_diffrn_radiation_monochromator graphite
_diffrn_radiation_source 'fine-focus sealed tube'
_diffrn_radiation_type MoK\a
_diffrn_radiation_wavelength 0.71073
_diffrn_reflns_av_R_equivalents 0.0807
_diffrn_reflns_av_sigmaI/netI 0.1108
_diffrn_reflns_limit_h_max 15
_diffrn_reflns_limit_h_min -15
_diffrn_reflns_limit_k_max 20
_diffrn_reflns_limit_k_min -21
_diffrn_reflns_limit_l_max 22
_diffrn_reflns_limit_l_min -22
_diffrn_reflns_number 40561
_diffrn_reflns_theta_full 26.05
_diffrn_reflns_theta_max 26.05
_diffrn_reflns_theta_min 2.25
_exptl_absorpt_coefficient_mu 0.076
_exptl_absorpt_correction_T_max 0.9754
_exptl_absorpt_correction_T_min 0.9630
_exptl_absorpt_correction_type none
_exptl_crystal_colour yellow
_exptl_crystal_density_diffrn 1.224
_exptl_crystal_density_method 'not measured'
_exptl_crystal_description prism
_exptl_crystal_F_000 1416
_exptl_crystal_size_max 0.50
_exptl_crystal_size_mid 0.34
_exptl_crystal_size_min 0.33
_refine_diff_density_max 0.313
_refine_diff_density_min -0.258
_refine_diff_density_rms 0.039
_refine_ls_extinction_method none
_refine_ls_goodness_of_fit_ref 0.815
_refine_ls_hydrogen_treatment mixed
_refine_ls_matrix_type full
_refine_ls_number_parameters 1037
_refine_ls_number_reflns 13147
_refine_ls_number_restraints 0
_refine_ls_restrained_S_all 0.815
_refine_ls_R_factor_all 0.1059
_refine_ls_R_factor_gt 0.0463
_refine_ls_shift/su_max 0.000
_refine_ls_shift/su_mean 0.000
_refine_ls_structure_factor_coef Fsqd
_refine_ls_weighting_details 'calc w=1/[\s^2^(Fo^2^)+(0.0457P)^2^+0.0000P] where P=(Fo^2^+2Fc^2^)/3'
_refine_ls_weighting_scheme calc
_refine_ls_wR_factor_gt 0.0910
_refine_ls_wR_factor_ref 0.1054
_reflns_number_gt 6785
_reflns_number_total 13147
_reflns_threshold_expression >2sigma(I)
_cod_data_source_file om0602613si20060323_092103.cif
_cod_data_source_block LITBF
_cod_original_cell_volume 3585.0(5)
_cod_original_sg_symbol_H-M P-1
_cod_database_code 4075377

loop_
_symmetry_equiv_pos_as_xyz
'x, y, z'
'-x, -y, -z'

loop_
_atom_site_label
_atom_site_type_symbol
_atom_site_fract_x
_atom_site_fract_y
_atom_site_fract_z
_atom_site_U_iso_or_equiv
_atom_site_adp_type
_atom_site_occupancy
_atom_site_symmetry_multiplicity
_atom_site_calc_flag
_atom_site_refinement_flags
C1 C 1.06199(18) 0.20623(15) 0.10494(14) 0.0236(5) Uani 1 1 d .
H1 H 1.100(2) 0.1688(15) 0.0740(14) 0.028(6) Uiso 1 1 d .
C2 C 0.94738(18) 0.18726(14) 0.09417(13) 0.0215(5) Uani 1 1 d .
C3 C 0.92164(17) 0.25421(14) 0.15054(12) 0.0206(5) Uani 1 1 d .
C4 C 1.02373(17) 0.31893(14) 0.19200(12) 0.0202(5) Uani 1 1 d .
C5 C 1.10887(18) 0.28572(14) 0.16620(13) 0.0213(5) Uani 1 1 d .
C6 C 0.86210(18) 0.11594(14) 0.03730(13) 0.0217(5) Uani 1 1 d .
C7 C 0.8849(2) 0.05550(15) -0.02571(14) 0.0282(5) Uani 1 1 d .
H7 H 0.962(2) 0.0583(17) -0.0271(16) 0.048(8) Uiso 1 1 d .
C8 C 0.8021(2) -0.00890(16) -0.08287(15) 0.0314(6) Uani 1 1 d .
H8 H 0.817(2) -0.0510(17) -0.1264(16) 0.036(7) Uiso 1 1 d .
C9 C 0.6924(2) -0.01480(16) -0.08018(15) 0.0306(6) Uani 1 1 d .
H9 H 0.630(2) -0.0581(18) -0.1217(16) 0.042(7) Uiso 1 1 d .
C10 C 0.6682(2) 0.04244(15) -0.01827(14) 0.0273(5) Uani 1 1 d .
H10 H 0.589(2) 0.0366(17) -0.0192(16) 0.044(7) Uiso 1 1 d .
C11 C 0.75054(18) 0.10725(14) 0.04225(13) 0.0225(5) Uani 1 1 d .
C12 C 0.72557(18) 0.16471(14) 0.11111(13) 0.0216(5) Uani 1 1 d .
C13 C 0.6205(2) 0.14555(16) 0.12886(16) 0.0291(6) Uani 1 1 d .
H13 H 0.557(2) 0.0961(16) 0.0911(15) 0.032(6) Uiso 1 1 d .
C14 C 0.5973(2) 0.19386(16) 0.19677(16) 0.0324(6) Uani 1 1 d .
H14 H 0.522(2) 0.1791(17) 0.2079(15) 0.043(7) Uiso 1 1 d .
C15 C 0.6798(2) 0.26433(16) 0.25003(15) 0.0312(6) Uani 1 1 d .
H15 H 0.662(2) 0.3010(17) 0.3029(16) 0.047(8) Uiso 1 1 d .
C16 C 0.78403(19) 0.28534(16) 0.23405(14) 0.0256(5) Uani 1 1 d .
H16 H 0.8431(19) 0.3345(15) 0.2735(14) 0.022(6) Uiso 1 1 d .
C17 C 0.81080(17) 0.23763(14) 0.16456(13) 0.0206(5) Uani 1 1 d .
C18 C 1.22210(18) 0.32927(14) 0.20603(13) 0.0223(5) Uani 1 1 d .
C19 C 1.30550(18) 0.29260(15) 0.18793(15) 0.0259(5) Uani 1 1 d .
H19 H 1.2868(19) 0.2354(16) 0.1430(14) 0.027(6) Uiso 1 1 d .
C20 C 1.4115(2) 0.33180(16) 0.23006(15) 0.0300(6) Uani 1 1 d .
H20 H 1.468(2) 0.3049(16) 0.2176(15) 0.039(7) Uiso 1 1 d .
C21 C 1.4374(2) 0.40893(17) 0.29252(16) 0.0307(6) Uani 1 1 d .
H21 H 1.510(2) 0.4358(18) 0.3237(17) 0.050(8) Uiso 1 1 d .
C22 C 1.35758(19) 0.44700(16) 0.31054(15) 0.0285(6) Uani 1 1 d .
H22 H 1.379(2) 0.5026(17) 0.3537(16) 0.039(7) Uiso 1 1 d .
C23 C 1.24903(18) 0.40977(14) 0.26726(13) 0.0226(5) Uani 1 1 d .
C24 C 1.16577(18) 0.45317(14) 0.28060(13) 0.0223(5) Uani 1 1 d .
C25 C 1.1945(2) 0.54117(15) 0.32686(14) 0.0282(5) Uani 1 1 d .
H25 H 1.275(2) 0.5715(16) 0.3563(15) 0.037(7) Uiso 1 1 d .
C26 C 1.1193(2) 0.58541(17) 0.33357(15) 0.0316(6) Uani 1 1 d .
H26 H 1.143(2) 0.644(2) 0.3656(18) 0.055(9) Uiso 1 1 d .
C27 C 1.0114(2) 0.54343(15) 0.29330(14) 0.0291(5) Uani 1 1 d .
H27 H 0.957(2) 0.5766(15) 0.2959(14) 0.030(6) Uiso 1 1 d .
C28 C 0.9799(2) 0.45737(15) 0.24828(14) 0.0257(5) Uani 1 1 d .
H28 H 0.9035(19) 0.4289(14) 0.2195(13) 0.020(5) Uiso 1 1 d .
C29 C 1.05340(18) 0.40864(14) 0.24153(13) 0.0208(5) Uani 1 1 d .
C30 C -0.31243(19) 0.69031(14) 0.25415(14) 0.0237(5) Uani 1 1 d .
H30 H -0.2771(18) 0.6544(14) 0.2172(13) 0.023(6) Uiso 1 1 d .
C31 C -0.33600(18) 0.76363(14) 0.24595(13) 0.0228(5) Uani 1 1 d .
C32 C -0.38402(17) 0.79949(14) 0.30979(13) 0.0207(5) Uani 1 1 d .
C33 C -0.39896(17) 0.74189(13) 0.35515(13) 0.0198(5) Uani 1 1 d .
C34 C -0.34932(17) 0.67802(14) 0.32211(13) 0.0216(5) Uani 1 1 d .
C35 C -0.32375(18) 0.80021(14) 0.18295(14) 0.0237(5) Uani 1 1 d .
C36 C -0.2885(2) 0.76025(16) 0.11483(14) 0.0290(5) Uani 1 1 d .
H36 H -0.2665(19) 0.7081(15) 0.1114(13) 0.028(6) Uiso 1 1 d .
C37 C -0.2808(2) 0.79342(17) 0.05367(16) 0.0357(6) Uani 1 1 d .
H37 H -0.253(2) 0.7650(15) 0.0075(15) 0.030(6) Uiso 1 1 d .
C38 C -0.3105(2) 0.86735(17) 0.05829(16) 0.0387(7) Uani 1 1 d .
H38 H -0.310(2) 0.8871(17) 0.0126(16) 0.048(8) Uiso 1 1 d .
C39 C -0.3441(2) 0.90774(16) 0.12430(15) 0.0327(6) Uani 1 1 d .
H39 H -0.363(2) 0.9606(17) 0.1271(15) 0.041(7) Uiso 1 1 d .
C40 C -0.35069(18) 0.87729(14) 0.18935(14) 0.0257(5) Uani 1 1 d .
C41 C -0.37725(18) 0.92373(14) 0.26318(14) 0.0242(5) Uani 1 1 d .
C42 C -0.3825(2) 1.00865(15) 0.27857(16) 0.0313(6) Uani 1 1 d .
H42 H -0.371(2) 1.0354(16) 0.2361(15) 0.038(7) Uiso 1 1 d .
C43 C -0.3971(2) 1.05579(16) 0.34995(17) 0.0350(6) Uani 1 1 d .
H43 H -0.404(2) 1.1163(18) 0.3609(16) 0.046(7) Uiso 1 1 d .
C44 C -0.4043(2) 1.02052(15) 0.41114(16) 0.0329(6) Uani 1 1 d .
H44 H -0.4111(19) 1.0542(15) 0.4640(14) 0.027(6) Uiso 1 1 d .
C45 C -0.40020(19) 0.93762(15) 0.39811(15) 0.0270(5) Uani 1 1 d .
H45 H -0.4010(19) 0.9154(15) 0.4420(14) 0.030(6) Uiso 1 1 d .
C46 C -0.39037(17) 0.88620(14) 0.32443(13) 0.0219(5) Uani 1 1 d .
C47 C -0.33569(17) 0.61799(13) 0.36168(13) 0.0209(5) Uani 1 1 d .
C48 C -0.27134(18) 0.56395(14) 0.33776(14) 0.0248(5) Uani 1 1 d .
H48 H -0.2410(19) 0.5655(15) 0.2881(14) 0.029(6) Uiso 1 1 d .
C49 C -0.25017(19) 0.51202(15) 0.38014(15) 0.0292(6) Uani 1 1 d .
H49 H -0.198(2) 0.4761(16) 0.3615(14) 0.035(6) Uiso 1 1 d .
C50 C -0.29302(19) 0.51357(15) 0.44818(15) 0.0287(6) Uani 1 1 d .
H50 H -0.2785(18) 0.4776(14) 0.4777(13) 0.024(6) Uiso 1 1 d .
C51 C -0.35781(18) 0.56409(14) 0.47203(14) 0.0245(5) Uani 1 1 d .
H51 H -0.3870(18) 0.5683(14) 0.5228(14) 0.025(6) Uiso 1 1 d .
C52 C -0.38232(17) 0.61732(13) 0.42960(13) 0.0206(5) Uani 1 1 d .
C53 C -0.45616(17) 0.66831(13) 0.45117(13) 0.0201(5) Uani 1 1 d .
C54 C -0.52287(19) 0.65518(14) 0.50604(14) 0.0252(5) Uani 1 1 d .
H54 H -0.5134(19) 0.6154(16) 0.5348(14) 0.033(6) Uiso 1 1 d .
C55 C -0.60033(19) 0.69666(14) 0.52150(14) 0.0277(5) Uani 1 1 d .
H55 H -0.647(2) 0.6878(17) 0.5589(16) 0.046(7) Uiso 1 1 d .
C56 C -0.61450(19) 0.75286(14) 0.48074(14) 0.0246(5) Uani 1 1 d .
H56 H -0.6698(18) 0.7801(14) 0.4890(12) 0.019(5) Uiso 1 1 d .
C57 C -0.54812(18) 0.76902(14) 0.42851(13) 0.0225(5) Uani 1 1 d .
H57 H -0.5643(18) 0.8061(14) 0.3985(13) 0.023(6) Uiso 1 1 d .
C58 C -0.46597(17) 0.72960(13) 0.41303(12) 0.0190(5) Uani 1 1 d .
Li1 Li 0.2475(3) 0.6593(3) 0.0919(3) 0.0350(10) Uani 1 1 d .
O1 O 0.28543(14) 0.58252(11) 0.13978(11) 0.0401(4) Uani 1 1 d .
O2 O 0.31063(15) 0.66450(14) 0.00323(11) 0.0492(5) Uani 1 1 d .
O3 O 0.09065(14) 0.62211(11) 0.05416(10) 0.0376(4) Uani 1 1 d .
O4 O 0.29240(17) 0.76898(11) 0.16930(10) 0.0473(5) Uani 1 1 d .
C59 C 0.3917(2) 0.59493(18) 0.18405(17) 0.0432(7) Uani 1 1 d .
H59A H 0.3855 0.5886 0.2363 0.052 Uiso 1 1 calc R
H59B H 0.4421 0.6531 0.1920 0.052 Uiso 1 1 calc R
C60 C 0.4337(3) 0.5256(2) 0.1351(2) 0.0568(8) Uani 1 1 d .
H60A H 0.4895 0.5504 0.1075 0.068 Uiso 1 1 calc R
H60B H 0.4668 0.4986 0.1689 0.068 Uiso 1 1 calc R
C61 C 0.3336(3) 0.46049(19) 0.0765(2) 0.0564(8) Uani 1 1 d .
H61A H 0.3406 0.4581 0.0219 0.068 Uiso 1 1 calc R
H61B H 0.3235 0.4023 0.0805 0.068 Uiso 1 1 calc R
C62 C 0.2388(2) 0.49171(16) 0.09853(17) 0.0405(7) Uani 1 1 d .
H62A H 0.1843 0.4806 0.0507 0.049 Uiso 1 1 calc R
H62B H 0.2021 0.4621 0.1329 0.049 Uiso 1 1 calc R
C63 C 0.4226(2) 0.7119(2) 0.0066(2) 0.0603(9) Uani 1 1 d .
H63A H 0.4685 0.7246 0.0588 0.072 Uiso 1 1 calc R
H63B H 0.4269 0.7669 -0.0029 0.072 Uiso 1 1 calc R
C64 C 0.4592(3) 0.6552(3) -0.0560(2) 0.0877(13) Uani 1 1 d .
H64A H 0.4957 0.6199 -0.0346 0.105 Uiso 1 1 calc R
H64B H 0.5115 0.6898 -0.0797 0.105 Uiso 1 1 calc R
C65 C 0.3568(3) 0.5985(3) -0.1167(2) 0.0712(10) Uani 1 1 d .
H65A H 0.3505 0.6188 -0.1626 0.085 Uiso 1 1 calc R
H65B H 0.3571 0.5379 -0.1353 0.085 Uiso 1 1 calc R
C66 C 0.2659(3) 0.6062(2) -0.07475(18) 0.0583(9) Uani 1 1 d .
H66A H 0.2152 0.6278 -0.1026 0.070 Uiso 1 1 calc R
H66B H 0.2241 0.5490 -0.0732 0.070 Uiso 1 1 calc R
C67 C 0.0473(2) 0.6728(2) 0.01474(18) 0.0469(8) Uani 1 1 d .
H67A H 0.0012 0.6356 -0.0376 0.056 Uiso 1 1 calc R
H67B H 0.1077 0.7180 0.0074 0.056 Uiso 1 1 calc R
C68 C -0.0197(3) 0.7124(2) 0.0670(2) 0.0748(11) Uani 1 1 d .
H68A H -0.0905 0.7074 0.0357 0.090 Uiso 1 1 calc R
H68B H 0.0199 0.7743 0.0956 0.090 Uiso 1 1 calc R
C69 C -0.0385(4) 0.6641(3) 0.1235(2) 0.0911(14) Uani 1 1 d .
H69A H -0.0090 0.7038 0.1785 0.109 Uiso 1 1 calc R
H69B H -0.1181 0.6359 0.1179 0.109 Uiso 1 1 calc R
C70 C 0.0187(2) 0.5989(2) 0.10475(19) 0.0516(8) Uani 1 1 d .
H70A H 0.0612 0.5986 0.1536 0.062 Uiso 1 1 calc R
H70B H -0.0348 0.5408 0.0777 0.062 Uiso 1 1 calc R
C71 C 0.3157(3) 0.84981(16) 0.15437(17) 0.0483(8) Uani 1 1 d .
H71A H 0.2678 0.8438 0.1050 0.058 Uiso 1 1 calc R
H71B H 0.3934 0.8704 0.1498 0.058 Uiso 1 1 calc R
C72 C 0.2929(3) 0.9107(2) 0.22403(18) 0.0600(9) Uani 1 1 d .
H72A H 0.3423 0.9702 0.2359 0.072 Uiso 1 1 calc R
H72B H 0.2158 0.9106 0.2143 0.072 Uiso 1 1 calc R
C73 C 0.3138(3) 0.87766(19) 0.28983(18) 0.0525(8) Uani 1 1 d .
H73A H 0.3892 0.9086 0.3213 0.063 Uiso 1 1 calc R
H73B H 0.2608 0.8850 0.3251 0.063 Uiso 1 1 calc R
C74 C 0.2998(4) 0.7849(2) 0.25139(17) 0.0702(11) Uani 1 1 d .
H74A H 0.3632 0.7703 0.2731 0.084 Uiso 1 1 calc R
H74B H 0.2322 0.7489 0.2613 0.084 Uiso 1 1 calc R
Li2 Li 0.9583(3) 0.8428(3) 0.5933(3) 0.0326(10) Uani 1 1 d .
O5 O 0.81139(14) 0.83373(12) 0.60679(11) 0.0422(5) Uani 1 1 d .
O6 O 0.99600(14) 0.73967(11) 0.57558(11) 0.0403(5) Uani 1 1 d .
O7 O 0.97220(13) 0.87803(10) 0.50150(10) 0.0328(4) Uani 1 1 d .
O8 O 1.06206(15) 0.92797(11) 0.68168(10) 0.0408(5) Uani 1 1 d .
C75 C 0.7591(2) 0.8925(2) 0.5889(2) 0.0535(9) Uani 1 1 d .
H75A H 0.7445 0.8816 0.5313 0.064 Uiso 1 1 calc R
H75B H 0.8067 0.9529 0.6156 0.064 Uiso 1 1 calc R
C76 C 0.6539(2) 0.87759(16) 0.61796(15) 0.0325(6) Uani 1 1 d .
H76A H 0.5924 0.8350 0.5758 0.039 Uiso 1 1 calc R
H76B H 0.6361 0.9320 0.6378 0.039 Uiso 1 1 calc R
C77 C 0.6774(3) 0.84297(19) 0.68423(17) 0.0465(7) Uani 1 1 d .
H77A H 0.7145 0.8905 0.7343 0.056 Uiso 1 1 calc R
H77B H 0.6089 0.8061 0.6923 0.056 Uiso 1 1 calc R
C78 C 0.7516(2) 0.79119(17) 0.65508(16) 0.0365(6) Uani 1 1 d .
H78A H 0.8026 0.7908 0.6999 0.044 Uiso 1 1 calc R
H78B H 0.7081 0.7309 0.6235 0.044 Uiso 1 1 calc R
C79 C 0.9400(2) 0.66659(16) 0.59604(18) 0.0440(7) Uani 1 1 d .
H79A H 0.8599 0.6488 0.5757 0.053 Uiso 1 1 calc R
H79B H 0.9533 0.6804 0.6541 0.053 Uiso 1 1 calc R
C80 C 0.9865(2) 0.59631(17) 0.55814(18) 0.0396(6) Uani 1 1 d .
H80A H 0.9415 0.5597 0.5053 0.047 Uiso 1 1 calc R
H80B H 0.9899 0.5594 0.5912 0.047 Uiso 1 1 calc R
C81 C 1.1015(2) 0.64471(17) 0.55187(16) 0.0389(6) Uani 1 1 d .
H81A H 1.1581 0.6381 0.5892 0.047 Uiso 1 1 calc R
H81B H 1.1141 0.6228 0.4976 0.047 Uiso 1 1 calc R
C82 C 1.1051(3) 0.7365(2) 0.5723(3) 0.0876(15) Uani 1 1 d .
H82A H 1.1546 0.7710 0.6240 0.105 Uiso 1 1 calc R
H82B H 1.1330 0.7604 0.5318 0.105 Uiso 1 1 calc R
C83 C 0.8982(2) 0.8220(2) 0.42857(17) 0.0475(7) Uani 1 1 d .
H83A H 0.8631 0.8553 0.4031 0.057 Uiso 1 1 calc R
H83B H 0.8401 0.7768 0.4381 0.057 Uiso 1 1 calc R
C84 C 0.9678(4) 0.7825(3) 0.3778(3) 0.0927(13) Uani 1 1 d .
H84A H 0.9699 0.7275 0.3852 0.111 Uiso 1 1 calc R
H84B H 0.9394 0.7713 0.3213 0.111 Uiso 1 1 calc R
C85 C 1.0793(3) 0.8484(2) 0.4052(2) 0.0701(10) Uani 1 1 d .
H85A H 1.0958 0.8778 0.3659 0.084 Uiso 1 1 calc R
H85B H 1.1363 0.8208 0.4130 0.084 Uiso 1 1 calc R
C86 C 1.0765(2) 0.91268(18) 0.48292(18) 0.0462(7) Uani 1 1 d .
H86A H 1.1372 0.9190 0.5250 0.055 Uiso 1 1 calc R
H86B H 1.0836 0.9699 0.4774 0.055 Uiso 1 1 calc R
C87 C 1.0690(2) 1.01739(16) 0.70088(17) 0.0428(7) Uani 1 1 d .
H87A H 1.0208 1.0259 0.6593 0.051 Uiso 1 1 calc R
H87B H 1.1453 1.0534 0.7061 0.051 Uiso 1 1 calc R
C88 C 1.0316(3) 1.0412(2) 0.77855(19) 0.0576(8) Uani 1 1 d .
H88A H 1.0794 1.0987 0.8141 0.069 Uiso 1 1 calc R
H88B H 0.9550 1.0425 0.7700 0.069 Uiso 1 1 calc R
C89 C 1.0398(3) 0.9723(2) 0.8135(2) 0.0610(9) Uani 1 1 d .
H89A H 1.0892 0.9980 0.8660 0.073 Uiso 1 1 calc R
H89B H 0.9666 0.9399 0.8189 0.073 Uiso 1 1 calc R
C90 C 1.0855(2) 0.91464(18) 0.75645(15) 0.0418(7) Uani 1 1 d .
H90A H 1.1658 0.9296 0.7746 0.050 Uiso 1 1 calc R
H90B H 1.0505 0.8536 0.7513 0.050 Uiso 1 1 calc R

loop_
_atom_site_aniso_label
_atom_site_aniso_U_11
_atom_site_aniso_U_22
_atom_site_aniso_U_33
_atom_site_aniso_U_23
_atom_site_aniso_U_13
_atom_site_aniso_U_12
C1 0.0211(12) 0.0256(12) 0.0249(13) 0.0068(11) 0.0056(11) 0.0100(11)
C2 0.0208(11) 0.0220(12) 0.0206(12) 0.0070(11) 0.0029(10) 0.0052(10)
C3 0.0195(11) 0.0239(12) 0.0167(12) 0.0069(11) 0.0001(10) 0.0052(10)
C4 0.0199(11) 0.0212(11) 0.0184(12) 0.0069(10) 0.0026(10) 0.0049(10)
C5 0.0219(11) 0.0229(12) 0.0201(12) 0.0088(11) 0.0044(10) 0.0068(10)
C6 0.0253(12) 0.0212(12) 0.0195(12) 0.0092(11) 0.0028(10) 0.0065(10)
C7 0.0296(14) 0.0269(13) 0.0246(14) 0.0062(12) 0.0038(12) 0.0064(12)
C8 0.0408(15) 0.0243(13) 0.0236(14) 0.0036(12) 0.0069(13) 0.0056(13)
C9 0.0296(14) 0.0287(13) 0.0256(14) 0.0080(13) 0.0021(13) -0.0010(12)
C10 0.0236(13) 0.0248(13) 0.0287(14) 0.0102(12) 0.0010(12) 0.0000(11)
C11 0.0261(12) 0.0188(11) 0.0232(13) 0.0107(11) 0.0041(11) 0.0043(10)
C12 0.0208(11) 0.0197(11) 0.0257(13) 0.0107(11) 0.0036(10) 0.0058(10)
C13 0.0232(13) 0.0235(13) 0.0384(16) 0.0088(13) 0.0067(12) 0.0051(11)
C14 0.0231(13) 0.0294(13) 0.0440(16) 0.0113(13) 0.0114(13) 0.0062(12)
C15 0.0286(14) 0.0320(14) 0.0315(15) 0.0078(13) 0.0100(13) 0.0087(12)
C16 0.0234(12) 0.0273(13) 0.0237(14) 0.0073(12) 0.0038(12) 0.0055(11)
C17 0.0207(11) 0.0223(11) 0.0216(12) 0.0111(11) 0.0029(10) 0.0073(10)
C18 0.0202(11) 0.0267(12) 0.0215(12) 0.0117(11) 0.0055(10) 0.0052(10)
C19 0.0227(12) 0.0256(13) 0.0317(14) 0.0125(13) 0.0057(11) 0.0077(11)
C20 0.0217(13) 0.0338(14) 0.0406(16) 0.0186(14) 0.0077(12) 0.0110(12)
C21 0.0187(12) 0.0342(15) 0.0383(16) 0.0171(14) -0.0006(12) 0.0034(11)
C22 0.0243(13) 0.0278(14) 0.0294(14) 0.0096(13) 0.0011(12) 0.0033(11)
C23 0.0196(11) 0.0253(12) 0.0233(13) 0.0113(11) 0.0047(10) 0.0042(10)
C24 0.0212(11) 0.0239(12) 0.0188(12) 0.0065(11) 0.0033(10) 0.0031(10)
C25 0.0258(13) 0.0270(13) 0.0276(14) 0.0064(12) 0.0060(12) 0.0041(11)
C26 0.0348(15) 0.0237(13) 0.0321(15) 0.0031(13) 0.0114(13) 0.0070(12)
C27 0.0309(13) 0.0266(13) 0.0313(14) 0.0084(12) 0.0104(12) 0.0108(12)
C28 0.0215(13) 0.0282(13) 0.0261(14) 0.0085(12) 0.0039(11) 0.0065(11)
C29 0.0206(11) 0.0232(11) 0.0177(12) 0.0063(10) 0.0039(10) 0.0057(10)
C30 0.0251(12) 0.0240(12) 0.0244(13) 0.0074(11) 0.0085(11) 0.0109(11)
C31 0.0212(11) 0.0218(12) 0.0243(13) 0.0080(11) 0.0035(10) 0.0047(10)
C32 0.0170(11) 0.0210(11) 0.0248(13) 0.0089(11) 0.0045(10) 0.0053(9)
C33 0.0193(11) 0.0199(11) 0.0196(12) 0.0065(11) 0.0029(10) 0.0058(10)
C34 0.0185(11) 0.0204(11) 0.0252(13) 0.0075(11) 0.0050(10) 0.0048(10)
C35 0.0184(11) 0.0257(12) 0.0273(13) 0.0109(11) 0.0041(10) 0.0051(10)
C36 0.0300(13) 0.0318(13) 0.0283(14) 0.0129(12) 0.0081(12) 0.0104(12)
C37 0.0395(15) 0.0409(15) 0.0296(15) 0.0139(14) 0.0135(13) 0.0120(13)
C38 0.0497(17) 0.0411(16) 0.0351(16) 0.0253(14) 0.0145(14) 0.0135(14)
C39 0.0371(15) 0.0309(14) 0.0354(15) 0.0192(13) 0.0097(13) 0.0094(12)
C40 0.0230(12) 0.0246(12) 0.0307(14) 0.0128(12) 0.0060(11) 0.0052(10)
C41 0.0201(11) 0.0219(12) 0.0329(14) 0.0120(11) 0.0051(11) 0.0072(10)
C42 0.0315(14) 0.0258(13) 0.0436(16) 0.0183(13) 0.0123(13) 0.0108(11)
C43 0.0350(14) 0.0234(13) 0.0527(18) 0.0161(13) 0.0163(14) 0.0120(12)
C44 0.0359(15) 0.0234(13) 0.0382(16) 0.0058(13) 0.0123(13) 0.0103(12)
C45 0.0266(13) 0.0252(13) 0.0306(14) 0.0109(12) 0.0074(11) 0.0076(11)
C46 0.0185(11) 0.0187(11) 0.0279(13) 0.0081(11) 0.0034(10) 0.0049(10)
C47 0.0166(11) 0.0157(11) 0.0260(13) 0.0054(11) -0.0001(10) 0.0012(9)
C48 0.0203(12) 0.0227(12) 0.0320(14) 0.0114(12) 0.0051(11) 0.0053(10)
C49 0.0234(12) 0.0222(12) 0.0416(16) 0.0104(12) 0.0035(12) 0.0079(11)
C50 0.0234(12) 0.0213(12) 0.0432(15) 0.0184(13) 0.0006(12) 0.0037(10)
C51 0.0208(12) 0.0208(12) 0.0295(14) 0.0109(11) 0.0006(11) 0.0015(10)
C52 0.0183(11) 0.0146(11) 0.0243(13) 0.0050(11) 0.0003(10) 0.0006(9)
C53 0.0187(11) 0.0156(11) 0.0196(12) 0.0024(10) 0.0004(10) 0.0001(9)
C54 0.0270(12) 0.0202(12) 0.0277(13) 0.0094(11) 0.0074(11) 0.0039(10)
C55 0.0270(13) 0.0215(12) 0.0309(14) 0.0061(11) 0.0118(12) 0.0018(11)
C56 0.0187(12) 0.0199(11) 0.0299(14) 0.0021(11) 0.0044(11) 0.0042(10)
C57 0.0219(12) 0.0192(11) 0.0243(13) 0.0064(11) 0.0019(10) 0.0050(10)
C58 0.0194(11) 0.0144(10) 0.0166(12) 0.0003(10) 0.0004(10) 0.0013(9)
Li1 0.035(2) 0.034(2) 0.037(3) 0.013(2) 0.004(2) 0.013(2)
O1 0.0396(11) 0.0288(10) 0.0469(12) 0.0116(10) -0.0071(9) 0.0097(8)
O2 0.0314(10) 0.0682(14) 0.0331(12) 0.0081(11) 0.0055(9) 0.0013(10)
O3 0.0336(10) 0.0459(11) 0.0423(11) 0.0264(10) 0.0092(9) 0.0133(9)
O4 0.0801(15) 0.0262(10) 0.0317(11) 0.0115(9) 0.0025(11) 0.0114(10)
C59 0.0361(15) 0.0398(16) 0.0498(18) 0.0142(15) -0.0060(14) 0.0120(13)
C60 0.056(2) 0.059(2) 0.057(2) 0.0126(18) 0.0058(18) 0.0295(18)
C61 0.066(2) 0.0371(16) 0.065(2) 0.0118(17) 0.0177(19) 0.0173(16)
C62 0.0482(17) 0.0244(13) 0.0426(17) 0.0133(14) -0.0031(14) 0.0039(13)
C63 0.0369(17) 0.075(2) 0.052(2) 0.0122(19) 0.0123(16) -0.0015(17)
C64 0.047(2) 0.125(4) 0.058(2) -0.015(3) 0.017(2) 0.020(2)
C65 0.058(2) 0.091(3) 0.053(2) 0.004(2) 0.010(2) 0.024(2)
C66 0.055(2) 0.068(2) 0.0366(18) 0.0112(18) 0.0047(16) 0.0037(18)
C67 0.0350(15) 0.0592(19) 0.0539(19) 0.0345(17) -0.0006(14) 0.0133(14)
C68 0.074(3) 0.075(2) 0.106(3) 0.047(2) 0.037(2) 0.046(2)
C69 0.109(3) 0.132(4) 0.085(3) 0.058(3) 0.059(3) 0.085(3)
C70 0.0367(16) 0.068(2) 0.061(2) 0.0391(19) 0.0184(15) 0.0109(15)
C71 0.077(2) 0.0255(14) 0.0388(17) 0.0139(14) 0.0032(16) 0.0106(15)
C72 0.086(3) 0.0488(19) 0.052(2) 0.0146(17) 0.0068(19) 0.0371(19)
C73 0.071(2) 0.0513(18) 0.0434(18) 0.0146(16) 0.0218(17) 0.0293(17)
C74 0.124(3) 0.0402(18) 0.0311(17) 0.0128(16) -0.002(2) 0.006(2)
Li2 0.029(2) 0.038(2) 0.041(2) 0.022(2) 0.014(2) 0.0155(19)
O5 0.0338(10) 0.0518(11) 0.0621(13) 0.0395(11) 0.0216(9) 0.0202(9)
O6 0.0382(10) 0.0378(10) 0.0584(13) 0.0271(10) 0.0162(10) 0.0189(9)
O7 0.0288(9) 0.0325(9) 0.0354(10) 0.0156(9) 0.0054(8) 0.0024(8)
O8 0.0495(11) 0.0364(10) 0.0371(11) 0.0161(9) 0.0016(9) 0.0130(9)
C75 0.0336(15) 0.067(2) 0.092(2) 0.058(2) 0.0225(16) 0.0278(15)
C76 0.0280(13) 0.0297(13) 0.0355(15) 0.0037(13) 0.0051(12) 0.0102(11)
C77 0.0613(19) 0.0508(17) 0.0402(16) 0.0169(15) 0.0237(16) 0.0307(16)
C78 0.0393(15) 0.0377(15) 0.0414(16) 0.0227(14) 0.0177(13) 0.0122(12)
C79 0.0421(16) 0.0271(14) 0.061(2) 0.0121(15) 0.0198(15) 0.0069(13)
C80 0.0332(15) 0.0325(14) 0.0510(18) 0.0086(14) 0.0092(14) 0.0126(12)
C81 0.0396(15) 0.0481(16) 0.0364(16) 0.0185(14) 0.0125(13) 0.0190(13)
C82 0.048(2) 0.061(2) 0.196(5) 0.077(3) 0.056(3) 0.0335(18)
C83 0.0413(16) 0.0542(18) 0.0368(17) 0.0117(16) -0.0008(15) 0.0055(15)
C84 0.079(3) 0.089(3) 0.078(3) -0.018(3) 0.024(3) 0.021(3)
C85 0.073(3) 0.082(3) 0.076(3) 0.034(2) 0.043(2) 0.039(2)
C86 0.0336(15) 0.0478(17) 0.065(2) 0.0311(17) 0.0188(15) 0.0077(14)
C87 0.0414(16) 0.0302(14) 0.0495(19) 0.0146(15) -0.0062(15) 0.0039(13)
C88 0.062(2) 0.0483(18) 0.059(2) 0.0072(18) 0.0073(18) 0.0242(17)
C89 0.074(2) 0.065(2) 0.057(2) 0.0255(19) 0.0317(19) 0.0281(19)
C90 0.0438(16) 0.0446(17) 0.0370(16) 0.0186(15) -0.0008(14) 0.0116(14)

loop_
_atom_type_symbol
_atom_type_description
_atom_type_scat_dispersion_real
_atom_type_scat_dispersion_imag
_atom_type_scat_source
C C 0.0033 0.0016 'International Tables Vol C Tables 4.2.6.8 and 6.1.1.4'
H H 0.0000 0.0000 'International Tables Vol C Tables 4.2.6.8 and 6.1.1.4'
O O 0.0106 0.0060 'International Tables Vol C Tables 4.2.6.8 and 6.1.1.4'
Li Li -0.0003 0.0001 'International Tables Vol C Tables 4.2.6.8 and 6.1.1.4'

loop_
_geom_angle_atom_site_label_1
_geom_angle_atom_site_label_2
_geom_angle_atom_site_label_3
_geom_angle
C2 C1 C5 107.5(2)
C1 C2 C3 109.1(2)
C1 C2 C6 129.9(2)
C3 C2 C6 121.02(19)
C4 C3 C2 106.81(18)
C4 C3 C17 133.5(2)
C2 C3 C17 118.4(2)
C5 C4 C3 107.02(19)
C5 C4 C29 118.42(19)
C3 C4 C29 133.8(2)
C1 C5 C4 109.21(19)
C1 C5 C18 129.7(2)
C4 C5 C18 120.9(2)
C7 C6 C11 118.4(2)
C7 C6 C2 122.2(2)
C11 C6 C2 119.3(2)
C8 C7 C6 121.6(2)
C7 C8 C9 120.0(2)
C10 C9 C8 119.4(3)
C9 C10 C11 122.0(2)
C10 C11 C6 118.5(2)
C10 C11 C12 122.4(2)
C6 C11 C12 119.1(2)
C13 C12 C17 118.8(2)
C13 C12 C11 121.0(2)
C17 C12 C11 120.06(19)
C14 C13 C12 122.2(2)
C13 C14 C15 119.7(2)
C16 C15 C14 119.6(2)
C15 C16 C17 122.4(2)
C16 C17 C12 117.3(2)
C16 C17 C3 122.8(2)
C12 C17 C3 119.5(2)
C19 C18 C23 119.0(2)
C19 C18 C5 121.8(2)
C23 C18 C5 119.09(19)
C20 C19 C18 121.2(2)
C19 C20 C21 119.9(2)
C22 C21 C20 119.9(2)
C21 C22 C23 121.5(2)
C22 C23 C18 118.2(2)
C22 C23 C24 122.3(2)
C18 C23 C24 119.4(2)
C25 C24 C29 118.4(2)
C25 C24 C23 121.3(2)
C29 C24 C23 120.2(2)
C26 C25 C24 122.1(2)
C25 C26 C27 119.6(2)
C28 C27 C26 120.0(2)
C27 C28 C29 122.5(2)
C28 C29 C24 117.3(2)
C28 C29 C4 123.6(2)
C24 C29 C4 118.78(19)
C31 C30 C34 106.9(2)
C30 C31 C32 109.63(17)
C30 C31 C35 129.6(2)
C32 C31 C35 120.63(19)
C31 C32 C33 106.86(18)
C31 C32 C46 119.03(17)
C33 C32 C46 133.1(2)
C34 C33 C32 106.64(17)
C34 C33 C58 118.86(17)
C32 C33 C58 133.45(19)
C30 C34 C33 109.62(17)
C30 C34 C47 129.9(2)
C33 C34 C47 120.26(18)
C36 C35 C40 119.21(19)
C36 C35 C31 121.7(2)
C40 C35 C31 119.0(2)
C37 C36 C35 121.6(2)
C36 C37 C38 119.5(2)
C39 C38 C37 119.8(2)
C38 C39 C40 122.6(2)
C39 C40 C35 117.1(2)
C39 C40 C41 123.3(2)
C35 C40 C41 119.45(18)
C42 C41 C46 118.0(2)
C42 C41 C40 121.46(19)
C46 C41 C40 120.36(18)
C43 C42 C41 122.2(2)
C42 C43 C44 119.7(2)
C45 C44 C43 119.7(2)
C44 C45 C46 121.9(2)
C45 C46 C41 118.35(19)
C45 C46 C32 122.84(19)
C41 C46 C32 118.6(2)
C48 C47 C52 119.13(18)
C48 C47 C34 121.35(19)
C52 C47 C34 119.39(19)
C49 C48 C47 121.3(2)
C48 C49 C50 119.5(2)
C51 C50 C49 120.6(2)
C50 C51 C52 121.5(2)
C51 C52 C47 118.0(2)
C51 C52 C53 122.63(19)
C47 C52 C53 119.33(17)
C54 C53 C58 118.8(2)
C54 C53 C52 121.22(18)
C58 C53 C52 119.91(18)
C55 C54 C53 122.0(2)
C54 C55 C56 119.2(2)
C57 C56 C55 120.0(2)
C56 C57 C58 122.16(19)
C57 C58 C53 117.60(18)
C57 C58 C33 123.23(18)
C53 C58 C33 118.89(19)
O4 Li1 O2 110.0(2)
O4 Li1 O1 107.3(2)
O2 Li1 O1 113.9(2)
O4 Li1 O3 109.9(2)
O2 Li1 O3 105.7(2)
O1 Li1 O3 109.9(2)
C62 O1 C59 106.42(19)
C62 O1 Li1 118.1(2)
C59 O1 Li1 126.2(2)
C66 O2 C63 108.4(2)
C66 O2 Li1 124.8(2)
C63 O2 Li1 124.9(2)
C70 O3 C67 108.1(2)
C70 O3 Li1 119.4(2)
C67 O3 Li1 117.38(18)
C74 O4 C71 109.1(2)
C74 O4 Li1 125.12(19)
C71 O4 Li1 125.55(19)
O1 C59 C60 105.8(2)
C61 C60 C59 105.1(2)
C62 C61 C60 105.1(2)
O1 C62 C61 105.7(2)
O2 C63 C64 105.2(3)
C63 C64 C65 105.9(3)
C66 C65 C64 104.5(3)
O2 C66 C65 108.7(3)
O3 C67 C68 105.8(2)
C67 C68 C69 106.2(3)
C70 C69 C68 106.9(3)
O3 C70 C69 106.7(2)
O4 C71 C72 105.0(2)
C73 C72 C71 104.7(2)
C74 C73 C72 105.2(3)
O4 C74 C73 108.2(2)
O6 Li2 O8 107.2(2)
O6 Li2 O5 115.6(2)
O8 Li2 O5 111.5(2)
O6 Li2 O7 107.9(2)
O8 Li2 O7 108.98(19)
O5 Li2 O7 105.5(2)
C75 O5 C78 109.56(18)
C75 O5 Li2 120.46(17)
C78 O5 Li2 127.41(18)
C82 O6 C79 106.77(19)
C82 O6 Li2 123.1(2)
C79 O6 Li2 125.35(18)
C86 O7 C83 107.6(2)
C86 O7 Li2 122.7(2)
C83 O7 Li2 117.09(19)
C87 O8 C90 105.8(2)
C87 O8 Li2 120.68(19)
C90 O8 Li2 122.73(19)
O5 C75 C76 106.85(18)
C75 C76 C77 103.1(2)
C78 C77 C76 102.9(2)
O5 C78 C77 105.35(18)
O6 C79 C80 105.6(2)
C79 C80 C81 104.1(2)
C82 C81 C80 105.2(2)
O6 C82 C81 107.8(2)
O7 C83 C84 105.5(3)
C85 C84 C83 104.4(3)
C84 C85 C86 106.2(3)
O7 C86 C85 105.9(2)
O8 C87 C88 105.8(2)
C89 C88 C87 105.7(2)
C90 C89 C88 105.0(2)
O8 C90 C89 106.4(2)

loop_
_geom_bond_atom_site_label_1
_geom_bond_atom_site_label_2
_geom_bond_distance
C1 C2 1.404(3)
C1 C5 1.406(3)
C2 C3 1.431(3)
C2 C6 1.437(3)
C3 C4 1.431(3)
C3 C17 1.446(3)
C4 C5 1.425(3)
C4 C29 1.451(3)
C5 C18 1.445(3)
C6 C7 1.413(3)
C6 C11 1.421(3)
C7 C8 1.376(4)
C8 C9 1.397(4)
C9 C10 1.380(4)
C10 C11 1.403(3)
C11 C12 1.469(3)
C12 C13 1.401(3)
C12 C17 1.426(3)
C13 C14 1.377(4)
C14 C15 1.390(4)
C15 C16 1.380(3)
C16 C17 1.416(3)
C18 C19 1.403(3)
C18 C23 1.418(3)
C19 C20 1.375(3)
C20 C21 1.392(4)
C21 C22 1.375(3)
C22 C23 1.406(3)
C23 C24 1.460(3)
C24 C25 1.413(3)
C24 C29 1.434(3)
C25 C26 1.373(3)
C26 C27 1.388(4)
C27 C28 1.378(3)
C28 C29 1.409(3)
C30 C31 1.405(3)
C30 C34 1.413(3)
C31 C32 1.426(3)
C31 C35 1.450(3)
C32 C33 1.438(3)
C32 C46 1.450(3)
C33 C34 1.423(3)
C33 C58 1.451(3)
C34 C47 1.442(3)
C35 C36 1.408(3)
C35 C40 1.422(3)
C36 C37 1.380(3)
C37 C38 1.394(4)
C38 C39 1.370(4)
C39 C40 1.416(3)
C40 C41 1.467(3)
C41 C42 1.413(3)
C41 C46 1.432(3)
C42 C43 1.370(4)
C43 C44 1.402(3)
C44 C45 1.379(3)
C45 C46 1.405(3)
C47 C48 1.405(3)
C47 C52 1.424(3)
C48 C49 1.385(3)
C49 C50 1.396(3)
C50 C51 1.367(3)
C51 C52 1.418(3)
C52 C53 1.461(3)
C53 C54 1.407(3)
C53 C58 1.431(3)
C54 C55 1.377(3)
C55 C56 1.401(3)
C56 C57 1.377(3)
C57 C58 1.408(3)
Li1 O4 1.876(5)
Li1 O2 1.886(4)
Li1 O1 1.897(4)
Li1 O3 1.931(5)
O1 C62 1.432(3)
O1 C59 1.440(3)
O2 C66 1.419(4)
O2 C63 1.439(3)
O3 C70 1.430(3)
O3 C67 1.446(3)
O4 C74 1.415(3)
O4 C71 1.439(3)
C59 C60 1.518(4)
C60 C61 1.511(5)
C61 C62 1.503(4)
C63 C64 1.469(5)
C64 C65 1.508(5)
C65 C66 1.475(4)
C67 C68 1.486(4)
C68 C69 1.487(4)
C69 C70 1.471(5)
C71 C72 1.494(4)
C72 C73 1.483(4)
C73 C74 1.482(4)
Li2 O6 1.894(4)
Li2 O8 1.899(5)
Li2 O5 1.907(4)
Li2 O7 1.930(4)
O5 C75 1.436(3)
O5 C78 1.447(3)
O6 C82 1.429(3)
O6 C79 1.433(3)
O7 C86 1.434(3)
O7 C83 1.440(3)
O8 C87 1.437(3)
O8 C90 1.446(3)
C75 C76 1.491(3)
C76 C77 1.515(3)
C77 C78 1.503(4)
C79 C80 1.502(4)
C80 C81 1.526(4)
C81 C82 1.486(4)
C83 C84 1.497(5)
C84 C85 1.497(5)
C85 C86 1.521(5)
C87 C88 1.511(4)
C88 C89 1.505(4)
C89 C90 1.492(4)

loop_
_geom_torsion_atom_site_label_1
_geom_torsion_atom_site_label_2
_geom_torsion_atom_site_label_3
_geom_torsion_atom_site_label_4
_geom_torsion
C5 C1 C2 C3 -1.6(2)
C5 C1 C2 C6 177.15(19)
C1 C2 C3 C4 4.9(2)
C6 C2 C3 C4 -173.93(17)
C1 C2 C3 C17 -163.84(17)
C6 C2 C3 C17 17.3(3)
C2 C3 C4 C5 -6.3(2)
C17 C3 C4 C5 160.0(2)
C2 C3 C4 C29 163.2(2)
C17 C3 C4 C29 -30.4(4)
C2 C1 C5 C4 -2.5(2)
C2 C1 C5 C18 172.30(19)
C3 C4 C5 C1 5.5(2)
C29 C4 C5 C1 -165.94(17)
C3 C4 C5 C18 -169.82(17)
C29 C4 C5 C18 18.7(3)
C1 C2 C6 C7 -7.5(3)
C3 C2 C6 C7 171.04(18)
C1 C2 C6 C11 175.02(19)
C3 C2 C6 C11 -6.4(3)
C11 C6 C7 C8 2.1(3)
C2 C6 C7 C8 -175.34(19)
C6 C7 C8 C9 1.1(3)
C7 C8 C9 C10 -2.4(3)
C8 C9 C10 C11 0.5(3)
C9 C10 C11 C6 2.7(3)
C9 C10 C11 C12 -175.77(19)
C7 C6 C11 C10 -3.9(3)
C2 C6 C11 C10 173.63(17)
C7 C6 C11 C12 174.61(17)
C2 C6 C11 C12 -7.8(3)
C10 C11 C12 C13 14.6(3)
C6 C11 C12 C13 -163.89(19)
C10 C11 C12 C17 -170.36(18)
C6 C11 C12 C17 11.2(3)
C17 C12 C13 C14 -1.1(3)
C11 C12 C13 C14 174.0(2)
C12 C13 C14 C15 0.2(3)
C13 C14 C15 C16 0.3(3)
C14 C15 C16 C17 0.2(3)
C15 C16 C17 C12 -1.1(3)
C15 C16 C17 C3 -174.3(2)
C13 C12 C17 C16 1.6(3)
C11 C12 C17 C16 -173.61(18)
C13 C12 C17 C3 174.95(18)
C11 C12 C17 C3 -0.2(3)
C4 C3 C17 C16 -5.8(3)
C2 C3 C17 C16 159.26(19)
C4 C3 C17 C12 -178.83(19)
C2 C3 C17 C12 -13.8(3)
C1 C5 C18 C19 -2.0(3)
C4 C5 C18 C19 172.20(18)
C1 C5 C18 C23 -179.51(19)
C4 C5 C18 C23 -5.3(3)
C23 C18 C19 C20 2.2(3)
C5 C18 C19 C20 -175.31(19)
C18 C19 C20 C21 0.7(3)
C19 C20 C21 C22 -1.8(3)
C20 C21 C22 C23 0.1(3)
C21 C22 C23 C18 2.7(3)
C21 C22 C23 C24 -174.05(19)
C19 C18 C23 C22 -3.8(3)
C5 C18 C23 C22 173.78(18)
C19 C18 C23 C24 173.07(18)
C5 C18 C23 C24 -9.4(3)
C22 C23 C24 C25 12.1(3)
C18 C23 C24 C25 -164.56(18)
C22 C23 C24 C29 -172.82(18)
C18 C23 C24 C29 10.5(3)
C29 C24 C25 C26 -1.9(3)
C23 C24 C25 C26 173.3(2)
C24 C25 C26 C27 -0.7(3)
C25 C26 C27 C28 1.4(3)
C26 C27 C28 C29 0.6(3)
C27 C28 C29 C24 -3.1(3)
C27 C28 C29 C4 -177.36(19)
C25 C24 C29 C28 3.6(3)
C23 C24 C29 C28 -171.57(18)
C25 C24 C29 C4 178.20(18)
C23 C24 C29 C4 3.0(3)
C5 C4 C29 C28 156.86(19)
C3 C4 C29 C28 -11.7(3)
C5 C4 C29 C24 -17.4(3)
C3 C4 C29 C24 174.0(2)
C34 C30 C31 C32 2.0(3)
C34 C30 C31 C35 -174.3(2)
C30 C31 C32 C33 -4.9(3)
C35 C31 C32 C33 171.7(2)
C30 C31 C32 C46 165.0(2)
C35 C31 C32 C46 -18.3(3)
C31 C32 C33 C34 5.8(2)
C46 C32 C33 C34 -162.1(2)
C31 C32 C33 C58 -161.9(2)
C46 C32 C33 C58 30.1(4)
C31 C30 C34 C33 1.8(3)
C31 C30 C34 C47 -173.1(2)
C32 C33 C34 C30 -4.8(3)
C58 C33 C34 C30 165.1(2)
C32 C33 C34 C47 170.64(19)
C58 C33 C34 C47 -19.5(3)
C30 C31 C35 C36 3.4(4)
C32 C31 C35 C36 -172.5(2)
C30 C31 C35 C40 -178.2(2)
C32 C31 C35 C40 5.9(3)
C40 C35 C36 C37 -0.9(4)
C31 C35 C36 C37 177.5(2)
C35 C36 C37 C38 -1.2(4)
C36 C37 C38 C39 1.8(4)
C37 C38 C39 C40 -0.3(4)
C38 C39 C40 C35 -1.8(4)
C38 C39 C40 C41 174.5(3)
C36 C35 C40 C39 2.3(3)
C31 C35 C40 C39 -176.1(2)
C36 C35 C40 C41 -174.2(2)
C31 C35 C40 C41 7.4(3)
C39 C40 C41 C42 -9.4(4)
C35 C40 C41 C42 166.9(2)
C39 C40 C41 C46 175.5(2)
C35 C40 C41 C46 -8.3(3)
C46 C41 C42 C43 1.4(4)
C40 C41 C42 C43 -173.9(2)
C41 C42 C43 C44 1.8(4)
C42 C43 C44 C45 -2.1(4)
C43 C44 C45 C46 -0.9(4)
C44 C45 C46 C41 4.1(4)
C44 C45 C46 C32 178.9(2)
C42 C41 C46 C45 -4.3(3)
C40 C41 C46 C45 171.1(2)
C42 C41 C46 C32 -179.3(2)
C40 C41 C46 C32 -4.0(3)
C31 C32 C46 C45 -157.7(2)
C33 C32 C46 C45 9.1(4)
C31 C32 C46 C41 17.1(3)
C33 C32 C46 C41 -176.1(2)
C30 C34 C47 C48 5.0(4)
C33 C34 C47 C48 -169.4(2)
C30 C34 C47 C52 -179.2(2)
C33 C34 C47 C52 6.4(3)
C52 C47 C48 C49 -1.7(3)
C34 C47 C48 C49 174.1(2)
C47 C48 C49 C50 -0.3(4)
C48 C49 C50 C51 1.7(4)
C49 C50 C51 C52 -1.0(4)
C50 C51 C52 C47 -1.1(3)
C50 C51 C52 C53 176.5(2)
C48 C47 C52 C51 2.4(3)
C34 C47 C52 C51 -173.5(2)
C48 C47 C52 C53 -175.3(2)
C34 C47 C52 C53 8.8(3)
C51 C52 C53 C54 -12.0(3)
C47 C52 C53 C54 165.6(2)
C51 C52 C53 C58 171.5(2)
C47 C52 C53 C58 -10.9(3)
C58 C53 C54 C55 2.9(3)
C52 C53 C54 C55 -173.7(2)
C53 C54 C55 C56 0.9(4)
C54 C55 C56 C57 -2.9(3)
C55 C56 C57 C58 1.0(3)
C56 C57 C58 C53 2.7(3)
C56 C57 C58 C33 176.5(2)
C54 C53 C58 C57 -4.5(3)
C52 C53 C58 C57 172.1(2)
C54 C53 C58 C33 -178.7(2)
C52 C53 C58 C33 -2.1(3)
C34 C33 C58 C57 -156.7(2)
C32 C33 C58 C57 9.9(4)
C34 C33 C58 C53 17.1(3)
C32 C33 C58 C53 -176.3(2)
O4 Li1 O1 C62 166.5(2)
O2 Li1 O1 C62 -71.4(3)
O3 Li1 O1 C62 47.1(3)
O4 Li1 O1 C59 -51.6(3)
O2 Li1 O1 C59 70.5(3)
O3 Li1 O1 C59 -171.1(2)
O4 Li1 O2 C66 -154.9(3)
O1 Li1 O2 C66 84.5(3)
O3 Li1 O2 C66 -36.3(3)
O4 Li1 O2 C63 42.4(3)
O1 Li1 O2 C63 -78.2(3)
O3 Li1 O2 C63 161.0(2)
O4 Li1 O3 C70 -70.9(3)
O2 Li1 O3 C70 170.4(2)
O1 Li1 O3 C70 47.0(3)
O4 Li1 O3 C67 63.0(3)
O2 Li1 O3 C67 -55.7(3)
O1 Li1 O3 C67 -179.1(2)
O2 Li1 O4 C74 -153.3(3)
O1 Li1 O4 C74 -28.8(4)
O3 Li1 O4 C74 90.7(3)
O2 Li1 O4 C71 32.3(4)
O1 Li1 O4 C71 156.8(2)
O3 Li1 O4 C71 -83.8(3)
C62 O1 C59 C60 32.3(3)
Li1 O1 C59 C60 -113.1(3)
O1 C59 C60 C61 -16.6(3)
C59 C60 C61 C62 -4.2(3)
C59 O1 C62 C61 -35.1(3)
Li1 O1 C62 C61 113.6(2)
C60 C61 C62 O1 23.7(3)
C66 O2 C63 C64 -26.1(4)
Li1 O2 C63 C64 138.9(3)
O2 C63 C64 C65 26.5(4)
C63 C64 C65 C66 -17.3(4)
C63 O2 C66 C65 15.3(4)
Li1 O2 C66 C65 -149.8(3)
C64 C65 C66 O2 1.6(4)
C70 O3 C67 C68 25.0(3)
Li1 O3 C67 C68 -113.6(3)
O3 C67 C68 C69 -15.6(4)
C67 C68 C69 C70 1.1(5)
C67 O3 C70 C69 -24.5(4)
Li1 O3 C70 C69 113.2(3)
C68 C69 C70 O3 14.1(4)
C74 O4 C71 C72 -22.5(4)
Li1 O4 C71 C72 152.7(3)
O4 C71 C72 C73 28.3(4)
C71 C72 C73 C74 -23.6(4)
C71 O4 C74 C73 7.6(4)
Li1 O4 C74 C73 -167.6(3)
C72 C73 C74 O4 10.5(4)
O6 Li2 O5 C75 -154.6(2)
O8 Li2 O5 C75 82.6(3)
O7 Li2 O5 C75 -35.5(3)
O6 Li2 O5 C78 45.6(4)
O8 Li2 O5 C78 -77.2(3)
O7 Li2 O5 C78 164.7(2)
O8 Li2 O6 C82 -48.4(4)
O5 Li2 O6 C82 -173.4(3)
O7 Li2 O6 C82 68.8(4)
O8 Li2 O6 C79 103.7(3)
O5 Li2 O6 C79 -21.2(4)
O7 Li2 O6 C79 -139.0(2)
O6 Li2 O7 C86 -71.9(3)
O8 Li2 O7 C86 44.2(3)
O5 Li2 O7 C86 164.0(2)
O6 Li2 O7 C83 65.1(3)
O8 Li2 O7 C83 -178.8(2)
O5 Li2 O7 C83 -59.0(3)
O6 Li2 O8 C87 167.93(19)
O5 Li2 O8 C87 -64.6(3)
O7 Li2 O8 C87 51.4(3)
O6 Li2 O8 C90 -52.9(3)
O5 Li2 O8 C90 74.5(3)
O7 Li2 O8 C90 -169.5(2)
C78 O5 C75 C76 -7.8(3)
Li2 O5 C75 C76 -170.9(2)
O5 C75 C76 C77 26.6(3)
C75 C76 C77 C78 -34.6(3)
C75 O5 C78 C77 -14.6(3)
Li2 O5 C78 C77 147.0(3)
C76 C77 C78 O5 30.5(3)
C82 O6 C79 C80 -33.7(3)
Li2 O6 C79 C80 170.4(2)
O6 C79 C80 C81 26.4(3)
C79 C80 C81 C82 -10.0(3)
C79 O6 C82 C81 27.4(4)
Li2 O6 C82 C81 -176.0(2)
C80 C81 C82 O6 -10.0(4)
C86 O7 C83 C84 33.5(3)
Li2 O7 C83 C84 -109.5(3)
O7 C83 C84 C85 -28.4(4)
C83 C84 C85 C86 13.5(4)
C83 O7 C86 C85 -24.4(3)
Li2 O7 C86 C85 116.0(3)
C84 C85 C86 O7 6.1(4)
C90 O8 C87 C88 -32.1(3)
Li2 O8 C87 C88 113.0(3)
O8 C87 C88 C89 18.1(3)
C87 C88 C89 C90 2.3(4)
C87 O8 C90 C89 34.0(3)
Li2 O8 C90 C89 -110.3(3)
C88 C89 C90 O8 -21.8(3)
